data_7240262
loop_
_publ_author_name
'Huang, Jiangkun'
'Luo, Lan'
'Xing, Naiguo'
'Gu, Linghui'
'Li, Chen'
'Han, Qiao'
'Zheng, Shilong'
'He, Ling'

_publ_section_title
;
 Novel synthesis of divergent aryl imidazoles from ketones involving
 copper-catalyzed \a-amination and oxidative C--C bond cleavage
;
_journal_issue 23
_journal_name_full 'RSC Advances'
_journal_page_first 13815
_journal_page_last 13819
_journal_paper_doi 10.1039/D0RA01408G
_journal_volume 10
_journal_year 2020
_chemical_formula_moiety 'C10 H10 N2'
_chemical_formula_sum 'C10 H10 N2'
_chemical_formula_weight 158.20
_space_group_crystal_system orthorhombic
_space_group_IT_number 61
_space_group_name_Hall '-P 2ac 2ab'
_space_group_name_H-M_alt 'P b c a'
_atom_sites_solution_hydrogens geom
_atom_sites_solution_primary direct
_audit_block_doi 10.5517/ccdc.csd.cc215l3y
_audit_creation_date 2016-09-12
_audit_creation_method
;
Olex2 1.2
(compiled 2016.02.19 svn.r3266 for OlexSys, GUI svn.r5221)
;
_audit_update_record
;
2018-11-29 deposited with the CCDC.	2020-03-17 downloaded from the CCDC.
;
_cell_angle_alpha 90
_cell_angle_beta 90
_cell_angle_gamma 90
_cell_formula_units_Z 8
_cell_length_a 9.612(3)
_cell_length_b 7.441(2)
_cell_length_c 24.001(7)
_cell_measurement_reflns_used 1851
_cell_measurement_temperature 296
_cell_measurement_theta_max 22.45
_cell_measurement_theta_min 2.71
_cell_volume 1716.6(9)
_computing_cell_refinement 'SAINT v7.68A (Bruker, 2009)'
_computing_data_reduction 'SAINT v7.68A (Bruker, 2009)'
_computing_molecular_graphics 'Olex2 (Dolomanov et al., 2009)'
_computing_publication_material 'Olex2 (Dolomanov et al., 2009)'
_computing_structure_refinement 'ShelXL (Sheldrick, 2015)'
_computing_structure_solution 'ShelXS (Sheldrick, 2008)'
_diffrn_ambient_temperature 296
_diffrn_measured_fraction_theta_full 1.000
_diffrn_measured_fraction_theta_max 0.999
_diffrn_measurement_device_type 'Bruker APEX-II CCD'
_diffrn_measurement_method '\f and \w scans'
_diffrn_radiation_monochromator graphite
_diffrn_radiation_type MoK\a
_diffrn_radiation_wavelength 0.71073
_diffrn_reflns_av_R_equivalents 0.0580
_diffrn_reflns_av_unetI/netI 0.0354
_diffrn_reflns_Laue_measured_fraction_full 1.000
_diffrn_reflns_Laue_measured_fraction_max 0.999
_diffrn_reflns_limit_h_max 12
_diffrn_reflns_limit_h_min -12
_diffrn_reflns_limit_k_max 9
_diffrn_reflns_limit_k_min -9
_diffrn_reflns_limit_l_max 31
_diffrn_reflns_limit_l_min -24
_diffrn_reflns_number 12822
_diffrn_reflns_point_group_measured_fraction_full 1.000
_diffrn_reflns_point_group_measured_fraction_max 0.999
_diffrn_reflns_theta_full 25.242
_diffrn_reflns_theta_max 27.497
_diffrn_reflns_theta_min 1.697
_diffrn_standards_number 0
_exptl_absorpt_coefficient_mu 0.075
_exptl_absorpt_correction_T_max 0.7456
_exptl_absorpt_correction_T_min 0.6851
_exptl_absorpt_correction_type multi-scan
_exptl_absorpt_process_details
;
SADABS-2008/1 (Bruker,2008) was used for absorption correction.
wR2(int) was 0.0620 before and 0.0479 after correction.
The Ratio of minimum to maximum transmission is 0.9189.
The \l/2 correction factor is 0.0015.
;
_exptl_crystal_colour colourless
_exptl_crystal_density_diffrn 1.224
_exptl_crystal_density_method 'not measured'
_exptl_crystal_description block
_exptl_crystal_F_000 672
_exptl_crystal_size_max 0.12
_exptl_crystal_size_mid 0.1
_exptl_crystal_size_min 0.05
_refine_diff_density_max 0.125
_refine_diff_density_min -0.217
_refine_diff_density_rms 0.037
_refine_ls_extinction_method none
_refine_ls_goodness_of_fit_ref 1.103
_refine_ls_hydrogen_treatment constr
_refine_ls_matrix_type full
_refine_ls_number_parameters 110
_refine_ls_number_reflns 1974
_refine_ls_number_restraints 0
_refine_ls_restrained_S_all 1.103
_refine_ls_R_factor_all 0.1112
_refine_ls_R_factor_gt 0.0565
_refine_ls_shift/su_max 0.001
_refine_ls_shift/su_mean 0.000
_refine_ls_structure_factor_coef Fsqd
_refine_ls_weighting_details 'w=1/[\s^2^(Fo^2^)+(0.0454P)^2^+0.4079P] where P=(Fo^2^+2Fc^2^)/3'
_refine_ls_weighting_scheme calc
_refine_ls_wR_factor_gt 0.1100
_refine_ls_wR_factor_ref 0.1333
_reflns_Friedel_coverage 0.000
_reflns_number_gt 1168
_reflns_number_total 1974
_reflns_threshold_expression 'I > 2\s(I)'
_cod_data_source_file d0ra01408g2.cif
_cod_data_source_block dm16574
_cod_depositor_comments 'Adding full bibliography for 7240260--7240262.cif.'
_cod_database_code 7240262
_shelx_space_group_comment
;
The symmetry employed for this shelxl refinement is uniquely defined
by the following loop, which should always be used as a source of
symmetry information in preference to the above space-group names.
They are only intended as comments.
;
_shelx_estimated_absorpt_t_max 0.996
_shelx_estimated_absorpt_t_min 0.991
_olex2_refinement_description
;
1. Fixed Uiso
 At 1.2 times of:
  All C(H) groups, All N(H) groups
 At 1.5 times of:
  All C(H,H,H) groups
2.a Aromatic/amide H refined with riding coordinates:
 N2(H2), C1(H1), C2(H2A), C3(H3), C4(H4), C5(H5), C9(H9)
2.b Idealised Me refined as rotating group:
 C10(H10A,H10B,H10C)
;
_shelx_shelxl_version_number 2014/7
_olex2_submission_special_instructions 'No special instructions were received'

loop_
_space_group_symop_operation_xyz
'x, y, z'
'x+1/2, -y+1/2, -z'
'-x, y+1/2, -z+1/2'
'-x+1/2, -y, z+1/2'
'-x, -y, -z'
'-x-1/2, y-1/2, z'
'x, -y-1/2, z-1/2'
'x-1/2, y, -z-1/2'

loop_
_atom_site_label
_atom_site_type_symbol
_atom_site_fract_x
_atom_site_fract_y
_atom_site_fract_z
_atom_site_U_iso_or_equiv
_atom_site_adp_type
_atom_site_occupancy
_atom_site_site_symmetry_order
_atom_site_calc_flag
_atom_site_refinement_flags_posn
_atom_site_refinement_flags_adp
_atom_site_refinement_flags_occupancy
_atom_site_disorder_assembly
_atom_site_disorder_group
N1 N 0.03845(17) 0.2392(2) 0.47293(6) 0.0559(5) Uani 1 1 d . . . . .
N2 N 0.26725(17) 0.2520(2) 0.47817(6) 0.0532(5) Uani 1 1 d . . . . .
H2 H 0.3487 0.2678 0.4921 0.064 Uiso 1 1 calc R . . . .
C1 C -0.1193(2) 0.0528(3) 0.38440(9) 0.0559(6) Uani 1 1 d . . . . .
H1 H -0.1450 0.0252 0.4208 0.067 Uiso 1 1 calc R . . . .
C2 C -0.2055(2) 0.0036(3) 0.34087(10) 0.0667(7) Uani 1 1 d . . . . .
H2A H -0.2885 -0.0562 0.3482 0.080 Uiso 1 1 calc R . . . .
C3 C -0.1690(3) 0.0427(3) 0.28691(10) 0.0720(7) Uani 1 1 d . . . . .
H3 H -0.2266 0.0085 0.2577 0.086 Uiso 1 1 calc R . . . .
C4 C -0.0470(3) 0.1325(4) 0.27629(9) 0.0701(7) Uani 1 1 d . . . . .
H4 H -0.0221 0.1596 0.2398 0.084 Uiso 1 1 calc R . . . .
C5 C 0.0388(2) 0.1827(3) 0.31982(8) 0.0567(6) Uani 1 1 d . . . . .
H5 H 0.1208 0.2443 0.3122 0.068 Uiso 1 1 calc R . . . .
C6 C 0.0048(2) 0.1429(2) 0.37471(8) 0.0447(5) Uani 1 1 d . . . . .
C7 C 0.0951(2) 0.1931(3) 0.42149(7) 0.0441(5) Uani 1 1 d . . . . .
C8 C 0.2380(2) 0.2004(3) 0.42481(7) 0.0446(5) Uani 1 1 d . . . . .
C9 C 0.1459(2) 0.2736(3) 0.50482(9) 0.0598(6) Uani 1 1 d . . . . .
H9 H 0.1387 0.3092 0.5419 0.072 Uiso 1 1 calc R . . . .
C10 C 0.3505(2) 0.1593(3) 0.38416(9) 0.0612(6) Uani 1 1 d . . . . .
H10A H 0.3870 0.2695 0.3693 0.092 Uiso 1 1 calc GR . . . .
H10B H 0.3136 0.0877 0.3544 0.092 Uiso 1 1 calc GR . . . .
H10C H 0.4236 0.0944 0.4026 0.092 Uiso 1 1 calc GR . . . .

loop_
_atom_site_aniso_label
_atom_site_aniso_U_11
_atom_site_aniso_U_22
_atom_site_aniso_U_33
_atom_site_aniso_U_23
_atom_site_aniso_U_13
_atom_site_aniso_U_12
N1 0.0423(10) 0.0796(14) 0.0459(9) -0.0016(9) 0.0019(8) -0.0026(9)
N2 0.0401(9) 0.0692(12) 0.0503(9) 0.0024(8) -0.0037(8) -0.0027(9)
C1 0.0506(13) 0.0558(13) 0.0612(13) 0.0003(10) 0.0010(10) -0.0055(10)
C2 0.0507(14) 0.0634(15) 0.0859(17) -0.0111(13) -0.0059(12) -0.0093(11)
C3 0.0649(16) 0.0809(17) 0.0702(16) -0.0192(13) -0.0177(13) 0.0007(14)
C4 0.0682(16) 0.0913(19) 0.0508(13) -0.0070(12) -0.0066(12) -0.0019(14)
C5 0.0508(13) 0.0677(14) 0.0517(12) 0.0000(11) 0.0002(10) -0.0035(11)
C6 0.0421(11) 0.0426(10) 0.0494(11) -0.0010(9) 0.0001(9) 0.0008(9)
C7 0.0413(11) 0.0466(11) 0.0443(10) 0.0041(9) 0.0015(9) 0.0000(9)
C8 0.0414(11) 0.0463(11) 0.0460(10) 0.0027(8) 0.0005(9) -0.0015(9)
C9 0.0487(13) 0.0863(17) 0.0442(11) -0.0020(11) 0.0005(10) -0.0025(12)
C10 0.0458(12) 0.0690(15) 0.0689(14) -0.0080(11) 0.0076(11) -0.0008(11)

loop_
_atom_type_symbol
_atom_type_description
_atom_type_scat_dispersion_real
_atom_type_scat_dispersion_imag
_atom_type_scat_source
C C 0.0033 0.0016 'International Tables Vol C Tables 4.2.6.8 and 6.1.1.4'
H H 0.0000 0.0000 'International Tables Vol C Tables 4.2.6.8 and 6.1.1.4'
N N 0.0061 0.0033 'International Tables Vol C Tables 4.2.6.8 and 6.1.1.4'

loop_
_geom_angle_atom_site_label_1
_geom_angle_atom_site_label_2
_geom_angle_atom_site_label_3
_geom_angle
_geom_angle_site_symmetry_1
_geom_angle_site_symmetry_3
_geom_angle_publ_flag
C9 N1 C7 104.93(17) . . ?
C8 N2 H2 126.2 . . ?
C9 N2 H2 126.2 . . ?
C9 N2 C8 107.58(17) . . ?
C2 C1 H1 119.4 . . ?
C2 C1 C6 121.1(2) . . ?
C6 C1 H1 119.4 . . ?
C1 C2 H2A 119.9 . . ?
C3 C2 C1 120.2(2) . . ?
C3 C2 H2A 119.9 . . ?
C2 C3 H3 120.1 . . ?
C2 C3 C4 119.8(2) . . ?
C4 C3 H3 120.1 . . ?
C3 C4 H4 120.0 . . ?
C3 C4 C5 120.0(2) . . ?
C5 C4 H4 120.0 . . ?
C4 C5 H5 119.4 . . ?
C4 C5 C6 121.2(2) . . ?
C6 C5 H5 119.4 . . ?
C1 C6 C5 117.64(19) . . ?
C1 C6 C7 120.22(18) . . ?
C5 C6 C7 122.14(18) . . ?
N1 C7 C6 120.64(17) . . ?
C8 C7 N1 109.23(16) . . ?
C8 C7 C6 130.11(17) . . ?
N2 C8 C7 105.69(17) . . ?
N2 C8 C10 121.50(17) . . ?
C7 C8 C10 132.78(18) . . ?
N1 C9 N2 112.57(18) . . ?
N1 C9 H9 123.7 . . ?
N2 C9 H9 123.7 . . ?
C8 C10 H10A 109.5 . . ?
C8 C10 H10B 109.5 . . ?
C8 C10 H10C 109.5 . . ?
H10A C10 H10B 109.5 . . ?
H10A C10 H10C 109.5 . . ?
H10B C10 H10C 109.5 . . ?

loop_
_geom_bond_atom_site_label_1
_geom_bond_atom_site_label_2
_geom_bond_distance
_geom_bond_site_symmetry_2
_geom_bond_publ_flag
N1 C7 1.392(2) . ?
N1 C9 1.311(2) . ?
N2 H2 0.8600 . ?
N2 C8 1.366(2) . ?
N2 C9 1.340(3) . ?
C1 H1 0.9300 . ?
C1 C2 1.383(3) . ?
C1 C6 1.388(3) . ?
C2 H2A 0.9300 . ?
C2 C3 1.373(3) . ?
C3 H3 0.9300 . ?
C3 C4 1.373(3) . ?
C4 H4 0.9300 . ?
C4 C5 1.382(3) . ?
C5 H5 0.9300 . ?
C5 C6 1.389(3) . ?
C6 C7 1.468(3) . ?
C7 C8 1.377(3) . ?
C8 C10 1.488(3) . ?
C9 H9 0.9300 . ?
C10 H10A 0.9600 . ?
C10 H10B 0.9600 . ?
C10 H10C 0.9600 . ?

loop_
_geom_torsion_atom_site_label_1
_geom_torsion_atom_site_label_2
_geom_torsion_atom_site_label_3
_geom_torsion_atom_site_label_4
_geom_torsion
_geom_torsion_site_symmetry_1
_geom_torsion_site_symmetry_2
_geom_torsion_site_symmetry_3
_geom_torsion_site_symmetry_4
_geom_torsion_publ_flag
N1 C7 C8 N2 -0.4(2) . . . . ?
N1 C7 C8 C10 177.5(2) . . . . ?
C1 C2 C3 C4 -0.6(4) . . . . ?
C1 C6 C7 N1 -33.1(3) . . . . ?
C1 C6 C7 C8 145.2(2) . . . . ?
C2 C1 C6 C5 0.4(3) . . . . ?
C2 C1 C6 C7 -179.7(2) . . . . ?
C2 C3 C4 C5 0.2(4) . . . . ?
C3 C4 C5 C6 0.5(4) . . . . ?
C4 C5 C6 C1 -0.8(3) . . . . ?
C4 C5 C6 C7 179.3(2) . . . . ?
C5 C6 C7 N1 146.7(2) . . . . ?
C5 C6 C7 C8 -34.9(3) . . . . ?
C6 C1 C2 C3 0.3(3) . . . . ?
C6 C7 C8 N2 -178.87(19) . . . . ?
C6 C7 C8 C10 -0.9(4) . . . . ?
C7 N1 C9 N2 -0.5(3) . . . . ?
C8 N2 C9 N1 0.3(3) . . . . ?
C9 N1 C7 C6 179.20(19) . . . . ?
C9 N1 C7 C8 0.6(2) . . . . ?
C9 N2 C8 C7 0.1(2) . . . . ?
C9 N2 C8 C10 -178.13(19) . . . . ?
